data_2016099
loop_
_publ_author_name
'Sonar, Vijayakumar N.'
'M. Venkatraj'
'Parkin, Sean'
'Crooks, Peter A.'

_publ_section_title
;
 <i>rac</i>-(<i>Z</i>)-2-(2-Thienylmethylene)-1-azabicyclo[2.2.2]octan-3-ol
;
_journal_coeditor_code HJ3044
_journal_issue 8
_journal_name_full 'Acta Crystallographica Section C'
_journal_page_first o493
_journal_page_last o495
_journal_paper_doi 10.1107/S0108270107033690
_journal_volume 63
_journal_year 2007
_chemical_formula_iupac 'C12 H15 N O S'
_chemical_formula_moiety 'C12 H15 N O S'
_chemical_formula_sum 'C12 H15 N O S'
_chemical_formula_weight 221.32
_chemical_name_systematic
;
rac-(Z)-2-(2-Thienylmethylene)-1-azabicyclo[2.2.2]octan-3-ol
;
_space_group_IT_number 14
_symmetry_cell_setting monoclinic
_symmetry_space_group_name_Hall '-P 2yn'
_symmetry_space_group_name_H-M 'P 1 21/n 1'
_atom_sites_solution_hydrogens geom
_atom_sites_solution_primary direct
_atom_sites_solution_secondary difmap
_audit_creation_method SHELXL97
_cell_angle_alpha 90.00
_cell_angle_beta 90.2820(7)
_cell_angle_gamma 90.00
_cell_formula_units_Z 16
_cell_length_a 14.7933(3)
_cell_length_b 20.0349(4)
_cell_length_c 14.8243(3)
_cell_measurement_reflns_used 19446
_cell_measurement_temperature 90.0(2)
_cell_measurement_theta_max 27.48
_cell_measurement_theta_min 1.00
_cell_volume 4393.61(15)
_computing_cell_refinement 'SCALEPACK (Otwinowski & Minor, 1997)'
_computing_data_collection 'COLLECT (Nonius, 1999)'
_computing_data_reduction 'DENZO-SMN (Otwinowski & Minor, 1997)'
_computing_molecular_graphics 'XP in SHELXTL (Sheldrick, 1995)'
_computing_publication_material 'SHELX97 and local procedures'
_computing_structure_refinement 'SHELXL97 (Sheldrick, 1997)'
_computing_structure_solution 'SHELXS97 (Sheldrick, 1997)'
_diffrn_ambient_temperature 90.0(2)
_diffrn_detector_area_resol_mean 18
_diffrn_measured_fraction_theta_full 0.998
_diffrn_measured_fraction_theta_max 0.998
_diffrn_measurement_device_type 'Nonius KappaCCD area-detector'
_diffrn_measurement_method '\w scans at fixed \c = 55\%'
_diffrn_radiation_monochromator graphite
_diffrn_radiation_source 'fine-focus sealed tube'
_diffrn_radiation_type MoK\a
_diffrn_radiation_wavelength 0.71073
_diffrn_reflns_av_R_equivalents 0.0578
_diffrn_reflns_av_sigmaI/netI 0.0475
_diffrn_reflns_limit_h_max 19
_diffrn_reflns_limit_h_min -19
_diffrn_reflns_limit_k_max 25
_diffrn_reflns_limit_k_min -25
_diffrn_reflns_limit_l_max 19
_diffrn_reflns_limit_l_min -19
_diffrn_reflns_number 37339
_diffrn_reflns_theta_full 27.46
_diffrn_reflns_theta_max 27.46
_diffrn_reflns_theta_min 1.71
_diffrn_standards_number 0
_exptl_absorpt_coefficient_mu 0.266
_exptl_absorpt_correction_T_max 0.9921
_exptl_absorpt_correction_T_min 0.9055
_exptl_absorpt_correction_type multi-scan
_exptl_absorpt_process_details '(SCALEPACK; Otwinowski & Minor, 1997)'
_exptl_crystal_colour colourless
_exptl_crystal_density_diffrn 1.338
_exptl_crystal_density_method 'not measured'
_exptl_crystal_description 'thin plate'
_exptl_crystal_F_000 1888
_exptl_crystal_size_max 0.38
_exptl_crystal_size_mid 0.35
_exptl_crystal_size_min 0.03
_refine_diff_density_max 0.314
_refine_diff_density_min -0.342
_refine_ls_extinction_method none
_refine_ls_goodness_of_fit_ref 1.038
_refine_ls_hydrogen_treatment constr
_refine_ls_matrix_type full
_refine_ls_number_parameters 545
_refine_ls_number_reflns 10043
_refine_ls_number_restraints 0
_refine_ls_restrained_S_all 1.038
_refine_ls_R_factor_all 0.0763
_refine_ls_R_factor_gt 0.0436
_refine_ls_shift/su_max 0.001
_refine_ls_shift/su_mean 0.000
_refine_ls_structure_factor_coef Fsqd
_refine_ls_weighting_details 'calc w = 1/[\s^2^(Fo^2^)+(0.0549P)^2^+1.4384P] where P=(Fo^2^+2Fc^2^)/3'
_refine_ls_weighting_scheme calc
_refine_ls_wR_factor_gt 0.0995
_refine_ls_wR_factor_ref 0.1138
_reflns_number_gt 7113
_reflns_number_total 10043
_reflns_threshold_expression I>2\s(I)
_cod_data_source_file hj3044.cif
_cod_data_source_block I
_cod_original_sg_symbol_H-M 'P 21/n'
_cod_database_code 2016099
_cod_database_fobs_code 2016099

loop_
_symmetry_equiv_pos_as_xyz
'x, y, z'
'-x+1/2, y+1/2, -z+1/2'
'-x, -y, -z'
'x-1/2, -y-1/2, z-1/2'

loop_
_atom_site_type_symbol
_atom_site_label
_atom_site_fract_x
_atom_site_fract_y
_atom_site_fract_z
_atom_site_U_iso_or_equiv
_atom_site_adp_type
_atom_site_calc_flag
_atom_site_refinement_flags
_atom_site_occupancy
S S1A 0.74404(3) 0.14937(2) 0.53118(3) 0.02089(12) Uani d . 1
N N1A 0.73352(11) 0.29039(8) 0.55614(10) 0.0198(3) Uani d . 1
O O1A 0.63637(9) 0.38409(7) 0.37043(8) 0.0211(3) Uani d . 1
H H1A 0.6859 0.3752 0.3457 0.032 Uiso calc R 1
C C1A 0.66001(12) 0.17545(9) 0.45713(12) 0.0179(4) Uani d . 1
C C2A 0.72215(14) 0.06691(9) 0.50794(13) 0.0252(4) Uani d . 1
H H2A 0.7545 0.0307 0.5340 0.030 Uiso calc R 1
C C3A 0.65327(14) 0.05956(10) 0.44797(13) 0.0271(5) Uani d . 1
H H3A 0.6313 0.0175 0.4281 0.033 Uiso calc R 1
C C4A 0.61785(13) 0.12123(9) 0.41829(13) 0.0229(4) Uani d . 1
H H4A 0.5698 0.1250 0.3758 0.027 Uiso calc R 1
C C5A 0.63713(13) 0.24501(9) 0.43981(12) 0.0181(4) Uani d . 1
H H5A 0.5959 0.2534 0.3918 0.022 Uiso calc R 1
C C6A 0.66827(12) 0.29805(9) 0.48452(12) 0.0169(4) Uani d . 1
C C7A 0.81976(13) 0.31909(9) 0.52400(13) 0.0216(4) Uani d . 1
H H7A1 0.8425 0.2922 0.4728 0.026 Uiso calc R 1
H H7A2 0.8653 0.3170 0.5731 0.026 Uiso calc R 1
C C8A 0.80757(13) 0.39255(9) 0.49348(12) 0.0196(4) Uani d . 1
H H8A1 0.8514 0.4215 0.5255 0.024 Uiso calc R 1
H H8A2 0.8186 0.3964 0.4279 0.024 Uiso calc R 1
C C9A 0.71054(13) 0.41447(9) 0.51522(12) 0.0195(4) Uani d . 1
H H9A 0.7014 0.4624 0.4987 0.023 Uiso calc R 1
C C10A 0.64266(13) 0.37025(9) 0.46493(12) 0.0172(4) Uani d . 1
H H10A 0.5817 0.3784 0.4917 0.021 Uiso calc R 1
C C11A 0.69522(14) 0.40421(9) 0.61635(12) 0.0224(4) Uani d . 1
H H11A 0.6346 0.4207 0.6334 0.027 Uiso calc R 1
H H11B 0.7411 0.4292 0.6516 0.027 Uiso calc R 1
C C12A 0.70305(14) 0.32849(9) 0.63614(12) 0.0232(4) Uani d . 1
H H12A 0.7465 0.3215 0.6863 0.028 Uiso calc R 1
H H12B 0.6435 0.3114 0.6556 0.028 Uiso calc R 1
S S1B 0.93186(3) 0.13285(2) 0.14966(3) 0.02178(12) Uani d . 1
N N1B 0.96319(11) 0.27513(8) 0.15764(10) 0.0193(3) Uani d . 1
O O1B 0.78363(9) 0.37379(7) 0.25620(8) 0.0226(3) Uani d . 1
H H1B 0.7609 0.3745 0.2042 0.034 Uiso calc R 1
C C1B 0.86176(13) 0.16189(9) 0.23453(12) 0.0191(4) Uani d . 1
C C2B 0.90240(14) 0.05155(10) 0.17130(14) 0.0273(5) Uani d . 1
H H2B 0.9251 0.0145 0.1385 0.033 Uiso calc R 1
C C3B 0.84319(14) 0.04622(10) 0.24033(14) 0.0295(5) Uani d . 1
H H3B 0.8202 0.0050 0.2619 0.035 Uiso calc R 1
C C4B 0.81938(14) 0.10933(10) 0.27672(13) 0.0246(4) Uani d . 1
H H4B 0.7784 0.1148 0.3253 0.029 Uiso calc R 1
C C5B 0.84853(12) 0.23191(9) 0.25679(12) 0.0182(4) Uani d . 1
H H5B 0.8027 0.2415 0.2996 0.022 Uiso calc R 1
C C6B 0.89334(12) 0.28421(9) 0.22398(11) 0.0172(4) Uani d . 1
C C7B 0.93158(13) 0.30690(9) 0.07280(12) 0.0214(4) Uani d . 1
H H7B1 0.8778 0.2828 0.0499 0.026 Uiso calc R 1
H H7B2 0.9796 0.3035 0.0268 0.026 Uiso calc R 1
C C8B 0.90717(13) 0.38129(9) 0.08751(12) 0.0210(4) Uani d . 1
H H8B1 0.9415 0.4096 0.0450 0.025 Uiso calc R 1
H H8B2 0.8418 0.3883 0.0763 0.025 Uiso calc R 1
C C9B 0.93096(13) 0.40027(9) 0.18530(12) 0.0198(4) Uani d . 1
H H9B 0.9179 0.4485 0.1964 0.024 Uiso calc R 1
C C10B 0.87748(13) 0.35634(9) 0.25050(12) 0.0184(4) Uani d . 1
H H10B 0.9044 0.3627 0.3119 0.022 Uiso calc R 1
C C11B 1.03170(12) 0.38560(9) 0.19972(13) 0.0196(4) Uani d . 1
H H11C 1.0507 0.3999 0.2609 0.024 Uiso calc R 1
H H11D 1.0682 0.4103 0.1549 0.024 Uiso calc R 1
C C12B 1.04625(13) 0.30969(9) 0.18858(13) 0.0212(4) Uani d . 1
H H12C 1.0951 0.3019 0.1444 0.025 Uiso calc R 1
H H12D 1.0658 0.2905 0.2471 0.025 Uiso calc R 1
S S1C 0.55607(3) 0.15589(2) -0.04202(3) 0.02126(12) Uani d . 1
N N1C 0.56311(10) 0.29615(8) -0.06757(10) 0.0192(3) Uani d . 1
O O1C 0.66761(9) 0.39559(7) 0.10825(8) 0.0218(3) Uani d . 1
H H1C 0.6170 0.3922 0.1333 0.033 Uiso calc R 1
C C1C 0.63776(12) 0.18331(9) 0.03381(12) 0.0192(4) Uani d . 1
C C2C 0.57733(14) 0.07408(10) -0.01553(13) 0.0263(5) Uani d . 1
H H2C 0.5465 0.0374 -0.0423 0.032 Uiso calc R 1
C C3C 0.64337(14) 0.06755(10) 0.04811(13) 0.0265(5) Uani d . 1
H H3C 0.6640 0.0259 0.0707 0.032 Uiso calc R 1
C C4C 0.67774(13) 0.13009(10) 0.07684(13) 0.0238(4) Uani d . 1
H H4C 0.7238 0.1348 0.1213 0.029 Uiso calc R 1
C C5C 0.66225(13) 0.25306(9) 0.04761(12) 0.0193(4) Uani d . 1
H H5C 0.7048 0.2622 0.0942 0.023 Uiso calc R 1
C C6C 0.63075(12) 0.30530(9) 0.00118(12) 0.0181(4) Uani d . 1
C C7C 0.47919(13) 0.32917(9) -0.03644(13) 0.0221(4) Uani d . 1
H H7C1 0.4567 0.3061 0.0180 0.027 Uiso calc R 1
H H7C2 0.4322 0.3255 -0.0840 0.027 Uiso calc R 1
C C8C 0.49557(13) 0.40369(9) -0.01431(13) 0.0213(4) Uani d . 1
H H8C1 0.4532 0.4319 -0.0494 0.026 Uiso calc R 1
H H8C2 0.4852 0.4119 0.0507 0.026 Uiso calc R 1
C C9C 0.59352(13) 0.42112(9) -0.03875(12) 0.0203(4) Uani d . 1
H H9C 0.6057 0.4694 -0.0268 0.024 Uiso calc R 1
C C10C 0.65939(13) 0.37735(9) 0.01526(12) 0.0191(4) Uani d . 1
H H10C 0.7204 0.3827 -0.0125 0.023 Uiso calc R 1
C C11C 0.60677(14) 0.40524(9) -0.13907(12) 0.0224(4) Uani d . 1
H H11E 0.6682 0.4186 -0.1583 0.027 Uiso calc R 1
H H11F 0.5620 0.4299 -0.1761 0.027 Uiso calc R 1
C C12C 0.59377(14) 0.32888(9) -0.15126(12) 0.0217(4) Uani d . 1
H H12E 0.5488 0.3208 -0.1997 0.026 Uiso calc R 1
H H12F 0.6517 0.3087 -0.1703 0.026 Uiso calc R 1
S S1D 0.36722(3) 0.15446(2) 0.34283(3) 0.02194(12) Uani d . 1
N N1D 0.34369(11) 0.29662(8) 0.33218(10) 0.0214(4) Uani d . 1
O O1D 0.51971(9) 0.39123(7) 0.22320(8) 0.0220(3) Uani d . 1
H H1D 0.5448 0.3871 0.2739 0.033 Uiso calc R 1
C C1D 0.43724(13) 0.18024(9) 0.25578(12) 0.0194(4) Uani d . 1
C C2D 0.38858(14) 0.07187(10) 0.32030(13) 0.0264(5) Uani d . 1
H H2D 0.3636 0.0359 0.3536 0.032 Uiso calc R 1
C C3D 0.44544(14) 0.06396(10) 0.24928(13) 0.0258(5) Uani d . 1
H H3D 0.4642 0.0218 0.2268 0.031 Uiso calc R 1
C C4D 0.47342(14) 0.12584(10) 0.21279(13) 0.0231(4) Uani d . 1
H H4D 0.5135 0.1294 0.1632 0.028 Uiso calc R 1
C C5D 0.45272(13) 0.24932(9) 0.23074(12) 0.0184(4) Uani d . 1
H H5D 0.4979 0.2571 0.1866 0.022 Uiso calc R 1
C C6D 0.41065(12) 0.30306(9) 0.26271(12) 0.0180(4) Uani d . 1
C C7D 0.37643(14) 0.33301(9) 0.41320(12) 0.0234(4) Uani d . 1
H H7D1 0.4309 0.3104 0.4374 0.028 Uiso calc R 1
H H7D2 0.3293 0.3317 0.4603 0.028 Uiso calc R 1
C C8D 0.39972(13) 0.40673(9) 0.39147(12) 0.0218(4) Uani d . 1
H H8D1 0.3663 0.4369 0.4323 0.026 Uiso calc R 1
H H8D2 0.4653 0.4146 0.4000 0.026 Uiso calc R 1
C C9D 0.37273(13) 0.42054(9) 0.29291(12) 0.0203(4) Uani d . 1
H H9D 0.3843 0.4683 0.2772 0.024 Uiso calc R 1
C C10D 0.42616(12) 0.37421(9) 0.23040(12) 0.0181(4) Uani d . 1
H H10D 0.3989 0.3781 0.1687 0.022 Uiso calc R 1
C C11D 0.27217(13) 0.40402(10) 0.28181(13) 0.0238(4) Uani d . 1
H H11G 0.2518 0.4151 0.2199 0.029 Uiso calc R 1
H H11H 0.2360 0.4305 0.3249 0.029 Uiso calc R 1
C C12D 0.25918(13) 0.32856(10) 0.30002(14) 0.0251(4) Uani d . 1
H H12G 0.2115 0.3225 0.3459 0.030 Uiso calc R 1
H H12H 0.2388 0.3064 0.2438 0.030 Uiso calc R 1

loop_
_atom_site_aniso_label
_atom_site_aniso_U_11
_atom_site_aniso_U_22
_atom_site_aniso_U_33
_atom_site_aniso_U_12
_atom_site_aniso_U_13
_atom_site_aniso_U_23
S1A 0.0192(3) 0.0217(2) 0.0218(2) 0.00158(19) -0.00060(19) 0.00124(19)
N1A 0.0229(9) 0.0207(8) 0.0158(8) -0.0020(7) -0.0032(7) -0.0001(6)
O1A 0.0189(7) 0.0276(7) 0.0167(7) 0.0021(6) 0.0016(5) 0.0027(5)
C1A 0.0153(10) 0.0201(9) 0.0184(9) 0.0006(8) 0.0034(7) -0.0018(7)
C2A 0.0263(11) 0.0194(10) 0.0300(11) 0.0023(8) 0.0079(9) 0.0025(8)
C3A 0.0294(12) 0.0214(10) 0.0307(11) -0.0036(9) 0.0067(9) -0.0053(8)
C4A 0.0205(11) 0.0248(10) 0.0233(10) -0.0016(8) -0.0002(8) -0.0045(8)
C5A 0.0150(10) 0.0227(10) 0.0167(9) 0.0010(8) 0.0013(7) -0.0007(7)
C6A 0.0143(10) 0.0220(10) 0.0144(9) 0.0008(7) 0.0018(7) 0.0012(7)
C7A 0.0181(10) 0.0229(10) 0.0238(10) 0.0017(8) -0.0022(8) -0.0027(8)
C8A 0.0189(10) 0.0224(10) 0.0176(9) -0.0030(8) 0.0026(8) -0.0004(7)
C9A 0.0210(10) 0.0176(9) 0.0199(10) -0.0012(8) 0.0019(8) 0.0001(7)
C10A 0.0176(10) 0.0193(9) 0.0148(9) 0.0009(8) 0.0019(7) 0.0024(7)
C11A 0.0242(11) 0.0236(10) 0.0194(10) -0.0018(8) 0.0042(8) -0.0042(8)
C12A 0.0295(12) 0.0265(11) 0.0135(9) -0.0049(9) 0.0009(8) -0.0010(8)
S1B 0.0223(3) 0.0215(2) 0.0215(3) 0.0001(2) 0.0020(2) -0.00228(19)
N1B 0.0188(9) 0.0203(8) 0.0189(8) -0.0002(7) 0.0030(7) 0.0005(6)
O1B 0.0180(7) 0.0315(8) 0.0181(7) 0.0065(6) 0.0015(5) -0.0007(6)
C1B 0.0181(10) 0.0247(10) 0.0144(9) -0.0003(8) -0.0012(7) 0.0002(7)
C2B 0.0323(12) 0.0186(10) 0.0310(11) -0.0001(9) -0.0037(9) -0.0029(8)
C3B 0.0339(13) 0.0230(11) 0.0314(12) -0.0063(9) -0.0008(10) 0.0038(9)
C4B 0.0266(11) 0.0252(10) 0.0219(10) -0.0041(9) 0.0023(8) 0.0016(8)
C5B 0.0170(10) 0.0234(10) 0.0141(9) 0.0006(8) 0.0014(7) -0.0001(7)
C6B 0.0146(10) 0.0232(10) 0.0140(9) 0.0011(7) -0.0014(7) -0.0006(7)
C7B 0.0234(11) 0.0246(10) 0.0163(9) -0.0039(8) 0.0028(8) -0.0014(7)
C8B 0.0194(10) 0.0261(11) 0.0175(10) 0.0013(8) -0.0004(8) 0.0025(8)
C9B 0.0213(10) 0.0186(9) 0.0195(10) 0.0010(8) 0.0001(8) -0.0001(7)
C10B 0.0171(10) 0.0230(10) 0.0152(9) 0.0030(8) -0.0007(7) -0.0012(7)
C11B 0.0180(10) 0.0204(10) 0.0204(10) -0.0017(8) -0.0020(8) 0.0013(7)
C12B 0.0163(10) 0.0206(10) 0.0267(10) 0.0016(8) 0.0027(8) 0.0020(8)
S1C 0.0210(3) 0.0235(2) 0.0194(2) -0.0027(2) 0.00001(19) -0.00086(19)
N1C 0.0174(9) 0.0220(8) 0.0182(8) -0.0004(7) -0.0030(6) -0.0011(6)
O1C 0.0186(7) 0.0299(7) 0.0169(7) -0.0016(6) 0.0008(5) -0.0055(6)
C1C 0.0157(10) 0.0252(10) 0.0169(9) 0.0003(8) 0.0016(7) -0.0016(7)
C2C 0.0281(12) 0.0232(10) 0.0277(11) -0.0033(9) 0.0078(9) -0.0039(8)
C3C 0.0261(12) 0.0226(11) 0.0309(11) 0.0044(9) 0.0077(9) 0.0032(8)
C4C 0.0202(11) 0.0275(11) 0.0238(10) 0.0031(8) 0.0010(8) 0.0027(8)
C5C 0.0161(10) 0.0242(10) 0.0174(9) -0.0014(8) 0.0013(7) -0.0017(7)
C6C 0.0155(10) 0.0241(10) 0.0147(9) -0.0003(8) 0.0021(7) -0.0010(7)
C7C 0.0161(10) 0.0279(11) 0.0223(10) -0.0010(8) -0.0015(8) 0.0025(8)
C8C 0.0193(10) 0.0267(11) 0.0178(10) 0.0034(8) 0.0019(8) 0.0005(8)
C9C 0.0222(11) 0.0176(9) 0.0209(10) -0.0006(8) 0.0000(8) -0.0009(7)
C10C 0.0182(10) 0.0233(10) 0.0159(9) -0.0016(8) 0.0018(7) -0.0034(7)
C11C 0.0236(11) 0.0258(11) 0.0179(10) -0.0014(8) 0.0016(8) 0.0042(8)
C12C 0.0236(11) 0.0265(11) 0.0151(9) 0.0028(8) 0.0005(8) -0.0019(8)
S1D 0.0219(3) 0.0238(3) 0.0201(3) -0.0011(2) 0.0026(2) 0.00269(19)
N1D 0.0214(9) 0.0239(9) 0.0190(8) -0.0009(7) 0.0056(7) -0.0016(6)
O1D 0.0182(7) 0.0302(8) 0.0176(7) -0.0036(6) 0.0006(5) 0.0017(6)
C1D 0.0172(10) 0.0249(10) 0.0161(9) 0.0000(8) -0.0017(7) 0.0009(7)
C2D 0.0280(12) 0.0223(10) 0.0289(11) -0.0027(9) -0.0037(9) 0.0045(8)
C3D 0.0311(12) 0.0216(10) 0.0247(11) 0.0041(9) -0.0048(9) -0.0008(8)
C4D 0.0255(11) 0.0256(10) 0.0182(10) 0.0045(9) -0.0005(8) 0.0005(8)
C5D 0.0160(10) 0.0241(10) 0.0152(9) -0.0004(8) 0.0018(7) 0.0015(7)
C6D 0.0160(10) 0.0229(10) 0.0151(9) -0.0009(8) -0.0003(7) 0.0007(7)
C7D 0.0268(11) 0.0277(11) 0.0156(9) 0.0032(9) 0.0030(8) -0.0003(8)
C8D 0.0209(11) 0.0238(10) 0.0207(10) 0.0012(8) -0.0007(8) -0.0034(8)
C9D 0.0207(10) 0.0185(9) 0.0216(10) 0.0010(8) 0.0004(8) 0.0012(7)
C10D 0.0157(10) 0.0215(10) 0.0170(9) -0.0010(8) 0.0002(8) 0.0014(7)
C11D 0.0181(10) 0.0301(11) 0.0231(10) 0.0047(8) -0.0017(8) -0.0007(8)
C12D 0.0180(11) 0.0302(11) 0.0272(11) -0.0005(8) 0.0038(8) -0.0035(8)

loop_
_atom_type_symbol
_atom_type_description
_atom_type_scat_dispersion_real
_atom_type_scat_dispersion_imag
_atom_type_scat_source
C C 0.0033 0.0016 'International Tables Vol C Tables 4.2.6.8 and 6.1.1.4'
H H 0.0000 0.0000 'International Tables Vol C Tables 4.2.6.8 and 6.1.1.4'
N N 0.0061 0.0033 'International Tables Vol C Tables 4.2.6.8 and 6.1.1.4'
O O 0.0106 0.0060 'International Tables Vol C Tables 4.2.6.8 and 6.1.1.4'
S S 0.1246 0.1234 'International Tables Vol C Tables 4.2.6.8 and 6.1.1.4'

loop_
_geom_angle_atom_site_label_1
_geom_angle_atom_site_label_2
_geom_angle_atom_site_label_3
_geom_angle
_geom_angle_publ_flag
C2A S1A C1A 91.66(9) ?
C6A N1A C7A 107.28(14) ?
C6A N1A C12A 109.25(15) ?
C7A N1A C12A 108.86(14) ?
C10A O1A H1A 109.5 ?
C4A C1A C5A 125.21(18) ?
C4A C1A S1A 110.39(14) ?
C5A C1A S1A 124.39(14) ?
C3A C2A S1A 112.08(15) ?
C3A C2A H2A 124.0 ?
S1A C2A H2A 124.0 ?
C2A C3A C4A 112.69(18) ?
C2A C3A H3A 123.7 ?
C4A C3A H3A 123.7 ?
C1A C4A C3A 113.17(18) ?
C1A C4A H4A 123.4 ?
C3A C4A H4A 123.4 ?
C6A C5A C1A 126.55(17) y
C6A C5A H5A 116.7 ?
C1A C5A H5A 116.7 ?
C5A C6A N1A 120.69(16) ?
C5A C6A C10A 125.26(17) y
N1A C6A C10A 114.02(15) y
N1A C7A C8A 111.32(15) ?
N1A C7A H7A1 109.4 ?
C8A C7A H7A1 109.4 ?
N1A C7A H7A2 109.4 ?
C8A C7A H7A2 109.4 ?
H7A1 C7A H7A2 108.0 ?
C9A C8A C7A 108.52(15) ?
C9A C8A H8A1 110.0 ?
C7A C8A H8A1 110.0 ?
C9A C8A H8A2 110.0 ?
C7A C8A H8A2 110.0 ?
H8A1 C8A H8A2 108.4 ?
C10A C9A C11A 107.41(15) ?
C10A C9A C8A 110.11(15) ?
C11A C9A C8A 108.05(15) ?
C10A C9A H9A 110.4 ?
C11A C9A H9A 110.4 ?
C8A C9A H9A 110.4 ?
O1A C10A C6A 112.68(14) ?
O1A C10A C9A 113.84(14) ?
C6A C10A C9A 107.16(15) ?
O1A C10A H10A 107.6 ?
C6A C10A H10A 107.6 ?
C9A C10A H10A 107.6 ?
C9A C11A C12A 107.79(14) ?
C9A C11A H11A 110.1 ?
C12A C11A H11A 110.1 ?
C9A C11A H11B 110.1 ?
C12A C11A H11B 110.1 ?
H11A C11A H11B 108.5 ?
N1A C12A C11A 112.05(14) ?
N1A C12A H12A 109.2 ?
C11A C12A H12A 109.2 ?
N1A C12A H12B 109.2 ?
C11A C12A H12B 109.2 ?
H12A C12A H12B 107.9 ?
C2B S1B C1B 91.69(10) ?
C6B N1B C12B 109.03(14) ?
C6B N1B C7B 107.48(14) ?
C12B N1B C7B 108.64(14) ?
C10B O1B H1B 109.5 ?
C4B C1B C5B 124.91(18) ?
C4B C1B S1B 110.36(15) ?
C5B C1B S1B 124.72(14) ?
C3B C2B S1B 112.43(16) ?
C3B C2B H2B 123.8 ?
S1B C2B H2B 123.8 ?
C2B C3B C4B 112.31(18) ?
C2B C3B H3B 123.8 ?
C4B C3B H3B 123.8 ?
C1B C4B C3B 113.21(19) ?
C1B C4B H4B 123.4 ?
C3B C4B H4B 123.4 ?
C6B C5B C1B 127.41(17) y
C6B C5B H5B 116.3 ?
C1B C5B H5B 116.3 ?
C5B C6B N1B 120.61(16) ?
C5B C6B C10B 125.22(17) y
N1B C6B C10B 114.17(15) y
N1B C7B C8B 111.49(14) ?
N1B C7B H7B1 109.3 ?
C8B C7B H7B1 109.3 ?
N1B C7B H7B2 109.3 ?
C8B C7B H7B2 109.3 ?
H7B1 C7B H7B2 108.0 ?
C9B C8B C7B 108.55(15) ?
C9B C8B H8B1 110.0 ?
C7B C8B H8B1 110.0 ?
C9B C8B H8B2 110.0 ?
C7B C8B H8B2 110.0 ?
H8B1 C8B H8B2 108.4 ?
C10B C9B C11B 107.87(15) ?
C10B C9B C8B 109.66(15) ?
C11B C9B C8B 107.56(15) ?
C10B C9B H9B 110.6 ?
C11B C9B H9B 110.6 ?
C8B C9B H9B 110.6 ?
O1B C10B C6B 113.49(15) ?
O1B C10B C9B 113.60(15) ?
C6B C10B C9B 107.66(14) ?
O1B C10B H10B 107.2 ?
C6B C10B H10B 107.2 ?
C9B C10B H10B 107.2 ?
C9B C11B C12B 108.04(15) ?
C9B C11B H11C 110.1 ?
C12B C11B H11C 110.1 ?
C9B C11B H11D 110.1 ?
C12B C11B H11D 110.1 ?
H11C C11B H11D 108.4 ?
N1B C12B C11B 112.18(15) ?
N1B C12B H12C 109.2 ?
C11B C12B H12C 109.2 ?
N1B C12B H12D 109.2 ?
C11B C12B H12D 109.2 ?
H12C C12B H12D 107.9 ?
C2C S1C C1C 91.60(10) ?
C6C N1C C12C 108.88(14) ?
C6C N1C C7C 107.69(14) ?
C12C N1C C7C 108.94(14) ?
C10C O1C H1C 109.5 ?
C4C C1C C5C 124.91(18) ?
C4C C1C S1C 110.58(15) ?
C5C C1C S1C 124.48(14) ?
C3C C2C S1C 112.39(15) ?
C3C C2C H2C 123.8 ?
S1C C2C H2C 123.8 ?
C2C C3C C4C 112.26(18) ?
C2C C3C H3C 123.9 ?
C4C C3C H3C 123.9 ?
C1C C4C C3C 113.17(18) ?
C1C C4C H4C 123.4 ?
C3C C4C H4C 123.4 ?
C6C C5C C1C 126.38(18) y
C6C C5C H5C 116.8 ?
C1C C5C H5C 116.8 ?
C5C C6C N1C 120.39(17) ?
C5C C6C C10C 125.30(17) y
N1C C6C C10C 114.31(15) y
N1C C7C C8C 111.46(15) ?
N1C C7C H7C1 109.3 ?
C8C C7C H7C1 109.3 ?
N1C C7C H7C2 109.3 ?
C8C C7C H7C2 109.3 ?
H7C1 C7C H7C2 108.0 ?
C9C C8C C7C 108.45(15) ?
C9C C8C H8C1 110.0 ?
C7C C8C H8C1 110.0 ?
C9C C8C H8C2 110.0 ?
C7C C8C H8C2 110.0 ?
H8C1 C8C H8C2 108.4 ?
C10C C9C C11C 107.67(15) ?
C10C C9C C8C 110.16(15) ?
C11C C9C C8C 107.87(15) ?
C10C C9C H9C 110.4 ?
C11C C9C H9C 110.4 ?
C8C C9C H9C 110.4 ?
O1C C10C C6C 113.42(15) ?
O1C C10C C9C 114.06(15) ?
C6C C10C C9C 107.20(15) ?
O1C C10C H10C 107.3 ?
C6C C10C H10C 107.3 ?
C9C C10C H10C 107.3 ?
C9C C11C C12C 107.51(14) ?
C9C C11C H11E 110.2 ?
C12C C11C H11E 110.2 ?
C9C C11C H11F 110.2 ?
C12C C11C H11F 110.2 ?
H11E C11C H11F 108.5 ?
N1C C12C C11C 112.22(14) ?
N1C C12C H12E 109.2 ?
C11C C12C H12E 109.2 ?
N1C C12C H12F 109.2 ?
C11C C12C H12F 109.2 ?
H12E C12C H12F 107.9 ?
C2D S1D C1D 91.77(10) ?
C6D N1D C12D 108.30(14) ?
C6D N1D C7D 108.19(15) ?
C12D N1D C7D 108.65(15) ?
C10D O1D H1D 109.5 ?
C4D C1D C5D 125.18(17) ?
C4D C1D S1D 110.13(14) ?
C5D C1D S1D 124.67(14) ?
C3D C2D S1D 112.20(15) ?
C3D C2D H2D 123.9 ?
S1D C2D H2D 123.9 ?
C2D C3D C4D 112.14(18) ?
C2D C3D H3D 123.9 ?
C4D C3D H3D 123.9 ?
C1D C4D C3D 113.75(18) ?
C1D C4D H4D 123.1 ?
C3D C4D H4D 123.1 ?
C6D C5D C1D 127.25(17) y
C6D C5D H5D 116.4 ?
C1D C5D H5D 116.4 ?
C5D C6D N1D 120.46(17) ?
C5D C6D C10D 125.02(17) y
N1D C6D C10D 114.52(15) y
N1D C7D C8D 111.82(15) ?
N1D C7D H7D1 109.3 ?
C8D C7D H7D1 109.3 ?
N1D C7D H7D2 109.3 ?
C8D C7D H7D2 109.3 ?
H7D1 C7D H7D2 107.9 ?
C9D C8D C7D 108.16(15) ?
C9D C8D H8D1 110.1 ?
C7D C8D H8D1 110.1 ?
C9D C8D H8D2 110.1 ?
C7D C8D H8D2 110.1 ?
H8D1 C8D H8D2 108.4 ?
C11D C9D C10D 107.90(15) ?
C11D C9D C8D 108.10(15) ?
C10D C9D C8D 109.45(15) ?
C11D C9D H9D 110.4 ?
C10D C9D H9D 110.4 ?
C8D C9D H9D 110.4 ?
O1D C10D C6D 113.23(15) ?
O1D C10D C9D 113.75(15) ?
C6D C10D C9D 107.33(14) ?
O1D C10D H10D 107.4 ?
C6D C10D H10D 107.4 ?
C9D C10D H10D 107.4 ?
C9D C11D C12D 108.27(15) ?
C9D C11D H11G 110.0 ?
C12D C11D H11G 110.0 ?
C9D C11D H11H 110.0 ?
C12D C11D H11H 110.0 ?
H11G C11D H11H 108.4 ?
N1D C12D C11D 111.89(15) ?
N1D C12D H12G 109.2 ?
C11D C12D H12G 109.2 ?
N1D C12D H12H 109.2 ?
C11D C12D H12H 109.2 ?
H12G C12D H12H 107.9 ?

loop_
_geom_bond_atom_site_label_1
_geom_bond_atom_site_label_2
_geom_bond_distance
_geom_bond_publ_flag
S1A C2A 1.718(2) ?
S1A C1A 1.7350(19) y
N1A C6A 1.440(2) ?
N1A C7A 1.480(2) ?
N1A C12A 1.482(2) ?
O1A C10A 1.431(2) y
O1A H1A 0.8400 ?
C1A C4A 1.377(3) ?
C1A C5A 1.456(3) ?
C2A C3A 1.357(3) ?
C2A H2A 0.9500 ?
C3A C4A 1.412(3) ?
C3A H3A 0.9500 ?
C4A H4A 0.9500 ?
C5A C6A 1.333(2) ?
C5A H5A 0.9500 ?
C6A C10A 1.523(2) y
C7A C8A 1.550(3) ?
C7A H7A1 0.9900 ?
C7A H7A2 0.9900 ?
C8A C9A 1.537(3) ?
C8A H8A1 0.9900 ?
C8A H8A2 0.9900 ?
C9A C10A 1.530(2) ?
C9A C11A 1.531(2) ?
C9A H9A 1.0000 ?
C10A H10A 1.0000 ?
C11A C12A 1.549(3) ?
C11A H11A 0.9900 ?
C11A H11B 0.9900 ?
C12A H12A 0.9900 ?
C12A H12B 0.9900 ?
S1B C2B 1.717(2) ?
S1B C1B 1.7348(19) y
N1B C6B 1.442(2) ?
N1B C12B 1.481(2) ?
N1B C7B 1.483(2) ?
O1B C10B 1.435(2) y
O1B H1B 0.8400 ?
C1B C4B 1.377(3) ?
C1B C5B 1.455(3) ?
C2B C3B 1.354(3) ?
C2B H2B 0.9500 ?
C3B C4B 1.420(3) ?
C3B H3B 0.9500 ?
C4B H4B 0.9500 ?
C5B C6B 1.333(3) ?
C5B H5B 0.9500 ?
C6B C10B 1.516(2) y
C7B C8B 1.549(3) ?
C7B H7B1 0.9900 ?
C7B H7B2 0.9900 ?
C8B C9B 1.538(2) ?
C8B H8B1 0.9900 ?
C8B H8B2 0.9900 ?
C9B C10B 1.530(3) ?
C9B C11B 1.533(3) ?
C9B H9B 1.0000 ?
C10B H10B 1.0000 ?
C11B C12B 1.545(2) ?
C11B H11C 0.9900 ?
C11B H11D 0.9900 ?
C12B H12C 0.9900 ?
C12B H12D 0.9900 ?
S1C C2C 1.714(2) ?
S1C C1C 1.7357(19) y
N1C C6C 1.436(2) ?
N1C C12C 1.477(2) ?
N1C C7C 1.482(2) ?
O1C C10C 1.431(2) y
O1C H1C 0.8400 ?
C1C C4C 1.375(3) ?
C1C C5C 1.458(3) ?
C2C C3C 1.361(3) ?
C2C H2C 0.9500 ?
C3C C4C 1.417(3) ?
C3C H3C 0.9500 ?
C4C H4C 0.9500 ?
C5C C6C 1.335(3) ?
C5C H5C 0.9500 ?
C6C C10C 1.519(3) y
C7C C8C 1.548(3) ?
C7C H7C1 0.9900 ?
C7C H7C2 0.9900 ?
C8C C9C 1.535(3) ?
C8C H8C1 0.9900 ?
C8C H8C2 0.9900 ?
C9C C10C 1.534(3) ?
C9C C11C 1.534(2) ?
C9C H9C 1.0000 ?
C10C H10C 1.0000 ?
C11C C12C 1.552(3) ?
C11C H11E 0.9900 ?
C11C H11F 0.9900 ?
C12C H12E 0.9900 ?
C12C H12F 0.9900 ?
S1D C2D 1.718(2) ?
S1D C1D 1.7373(19) y
N1D C6D 1.438(2) ?
N1D C12D 1.481(2) ?
N1D C7D 1.484(2) ?
O1D C10D 1.430(2) y
O1D H1D 0.8400 ?
C1D C4D 1.372(3) ?
C1D C5D 1.451(3) ?
C2D C3D 1.360(3) ?
C2D H2D 0.9500 ?
C3D C4D 1.415(3) ?
C3D H3D 0.9500 ?
C4D H4D 0.9500 ?
C5D C6D 1.332(3) ?
C5D H5D 0.9500 ?
C6D C10D 1.522(2) y
C7D C8D 1.551(3) ?
C7D H7D1 0.9900 ?
C7D H7D2 0.9900 ?
C8D C9D 1.538(3) ?
C8D H8D1 0.9900 ?
C8D H8D2 0.9900 ?
C9D C11D 1.532(3) ?
C9D C10D 1.534(3) ?
C9D H9D 1.0000 ?
C10D H10D 1.0000 ?
C11D C12D 1.548(3) ?
C11D H11G 0.9900 ?
C11D H11H 0.9900 ?
C12D H12G 0.9900 ?
C12D H12H 0.9900 ?

loop_
_geom_hbond_atom_site_label_D
_geom_hbond_atom_site_label_H
_geom_hbond_atom_site_label_A
_geom_hbond_distance_DH
_geom_hbond_distance_HA
_geom_hbond_distance_DA
_geom_hbond_angle_DHA
O1A H1A O1B 0.84 1.97 2.7734(18) 160.5
O1B H1B O1C 0.84 2.02 2.8124(18) 156.7
O1C H1C O1D 0.84 1.97 2.7812(18) 163.2
O1D H1D O1A 0.84 1.97 2.7795(18) 162.4

loop_
_geom_torsion_atom_site_label_1
_geom_torsion_atom_site_label_2
_geom_torsion_atom_site_label_3
_geom_torsion_atom_site_label_4
_geom_torsion
_geom_torsion_publ_flag
C2A S1A C1A C4A 0.63(15) ?
C2A S1A C1A C5A 179.96(16) ?
C1A S1A C2A C3A -1.00(16) ?
S1A C2A C3A C4A 1.1(2) ?
C5A C1A C4A C3A -179.45(17) ?
S1A C1A C4A C3A -0.1(2) ?
C2A C3A C4A C1A -0.6(3) ?
C4A C1A C5A C6A 170.67(19) ?
S1A C1A C5A C6A -8.6(3) y
C1A C5A C6A N1A 2.2(3) ?
C1A C5A C6A C10A -179.73(17) ?
C7A N1A C6A C5A 111.00(18) ?
C12A N1A C6A C5A -131.14(18) ?
C7A N1A C6A C10A -67.25(18) ?
C12A N1A C6A C10A 50.61(19) ?
C6A N1A C7A C8A 55.71(19) ?
C12A N1A C7A C8A -62.40(19) ?
N1A C7A C8A C9A 5.5(2) ?
C7A C8A C9A C10A -60.27(19) ?
C7A C8A C9A C11A 56.76(19) ?
C5A C6A C10A O1A -40.2(2) ?
N1A C6A C10A O1A 137.97(15) ?
C5A C6A C10A C9A -166.16(17) ?
N1A C6A C10A C9A 12.0(2) ?
C11A C9A C10A O1A 168.29(15) ?
C8A C9A C10A O1A -74.29(19) ?
C11A C9A C10A C6A -66.43(18) ?
C8A C9A C10A C6A 51.00(18) ?
C10A C9A C11A C12A 55.25(19) ?
C8A C9A C11A C12A -63.51(19) ?
C6A N1A C12A C11A -61.5(2) ?
C7A N1A C12A C11A 55.3(2) ?
C9A C11A C12A N1A 7.0(2) ?
C2B S1B C1B C4B 0.61(15) ?
C2B S1B C1B C5B -178.40(17) ?
C1B S1B C2B C3B -0.81(17) ?
S1B C2B C3B C4B 0.8(2) ?
C5B C1B C4B C3B 178.73(18) ?
S1B C1B C4B C3B -0.3(2) ?
C2B C3B C4B C1B -0.3(3) ?
C4B C1B C5B C6B 173.55(19) ?
S1B C1B C5B C6B -7.6(3) y
C1B C5B C6B N1B 0.9(3) ?
C1B C5B C6B C10B -179.20(17) ?
C12B N1B C6B C5B -128.06(18) ?
C7B N1B C6B C5B 114.36(18) ?
C12B N1B C6B C10B 52.07(19) ?
C7B N1B C6B C10B -65.52(18) ?
C6B N1B C7B C8B 56.04(19) ?
C12B N1B C7B C8B -61.79(19) ?
N1B C7B C8B C9B 4.5(2) ?
C7B C8B C9B C10B -59.73(19) ?
C7B C8B C9B C11B 57.32(19) ?
C5B C6B C10B O1B -43.6(2) ?
N1B C6B C10B O1B 136.29(15) ?
C5B C6B C10B C9B -170.19(17) ?
N1B C6B C10B C9B 9.7(2) ?
C11B C9B C10B O1B 169.01(14) ?
C8B C9B C10B O1B -74.14(19) ?
C11B C9B C10B C6B -64.44(18) ?
C8B C9B C10B C6B 52.42(19) ?
C10B C9B C11B C12B 54.84(19) ?
C8B C9B C11B C12B -63.37(19) ?
C6B N1B C12B C11B -61.27(19) ?
C7B N1B C12B C11B 55.58(19) ?
C9B C11B C12B N1B 6.5(2) ?
C2C S1C C1C C4C -0.41(15) ?
C2C S1C C1C C5C 177.82(16) ?
C1C S1C C2C C3C 0.08(16) ?
S1C C2C C3C C4C 0.3(2) ?
C5C C1C C4C C3C -177.59(17) ?
S1C C1C C4C C3C 0.6(2) ?
C2C C3C C4C C1C -0.6(2) ?
C4C C1C C5C C6C 173.41(19) ?
S1C C1C C5C C6C -4.6(3) y
C1C C5C C6C N1C 2.9(3) ?
C1C C5C C6C C10C -178.20(17) ?
C12C N1C C6C C5C -128.63(18) ?
C7C N1C C6C C5C 113.38(19) ?
C12C N1C C6C C10C 52.37(19) ?
C7C N1C C6C C10C -65.61(19) ?
C6C N1C C7C C8C 56.25(19) ?
C12C N1C C7C C8C -61.69(19) ?
N1C C7C C8C C9C 4.2(2) ?
C7C C8C C9C C10C -59.53(19) ?
C7C C8C C9C C11C 57.73(19) ?
C5C C6C C10C O1C -42.3(3) ?
N1C C6C C10C O1C 136.65(16) ?
C5C C6C C10C C9C -169.10(17) ?
N1C C6C C10C C9C 9.8(2) ?
C11C C9C C10C O1C 168.46(15) ?
C8C C9C C10C O1C -74.16(19) ?
C11C C9C C10C C6C -65.10(18) ?
C8C C9C C10C C6C 52.28(19) ?
C10C C9C C11C C12C 55.40(19) ?
C8C C9C C11C C12C -63.46(19) ?
C6C N1C C12C C11C -61.6(2) ?
C7C N1C C12C C11C 55.6(2) ?
C9C C11C C12C N1C 6.4(2) ?
C2D S1D C1D C4D 0.42(15) ?
C2D S1D C1D C5D 178.67(17) ?
C1D S1D C2D C3D -0.68(16) ?
S1D C2D C3D C4D 0.8(2) ?
C5D C1D C4D C3D -178.31(18) ?
S1D C1D C4D C3D -0.1(2) ?
C2D C3D C4D C1D -0.4(3) ?
C4D C1D C5D C6D 170.85(19) ?
S1D C1D C5D C6D -7.1(3) y
C1D C5D C6D N1D 2.4(3) ?
C1D C5D C6D C10D -176.59(17) ?
C12D N1D C6D C5D -125.11(18) ?
C7D N1D C6D C5D 117.29(19) ?
C12D N1D C6D C10D 54.0(2) ?
C7D N1D C6D C10D -63.62(19) ?
C6D N1D C7D C8D 55.1(2) ?
C12D N1D C7D C8D -62.3(2) ?
N1D C7D C8D C9D 5.2(2) ?
C7D C8D C9D C11D 56.62(19) ?
C7D C8D C9D C10D -60.66(19) ?
C5D C6D C10D O1D -46.9(2) ?
N1D C6D C10D O1D 134.07(16) ?
C5D C6D C10D C9D -173.26(18) ?
N1D C6D C10D C9D 7.7(2) ?
C11D C9D C10D O1D 170.63(14) ?
C8D C9D C10D O1D -71.97(19) ?
C11D C9D C10D C6D -63.32(18) ?
C8D C9D C10D C6D 54.09(19) ?
C10D C9D C11D C12D 55.07(19) ?
C8D C9D C11D C12D -63.20(19) ?
C6D N1D C12D C11D -61.81(19) ?
C7D N1D C12D C11D 55.49(19) ?
C9D C11D C12D N1D 6.3(2) ?

loop_
_cod_related_entry_id
_cod_related_entry_database
_cod_related_entry_code
1 ChemSpider 4673815
